data_4033997
loop_
_publ_author_name
'Bagum, Halima'
'Christensen, Kirsten E.'
'Genov, Miroslav'
'Pretsch, Alexander'
'Pretsch, Dagmar'
'Moloney, Mark G.'

_publ_section_title
;
 Synthetic Access to 3-Substituted Pyroglutamic Acids from Tetramate
 Derivatives of Serine, Threonine, <i>allo</i>-Threonine, and Cysteine.
;
_journal_issue 16
_journal_name_full 'The Journal of organic chemistry'
_journal_page_first 10257
_journal_page_last 10279
_journal_paper_doi 10.1021/acs.joc.9b01432
_journal_volume 84
_journal_year 2019
_chemical_absolute_configuration ad
_chemical_formula_moiety 'C13 H19 N1 O7 S'
_chemical_formula_sum 'C13 H19 N O7 S'
_chemical_formula_weight 333.36
_chemical_melting_point ?
_space_group_IT_number 19
_space_group_name_Hall 'P 2ac 2ab'
_space_group_name_H-M_alt 'P 21 21 21'
_symmetry_cell_setting orthorhombic
_symmetry_space_group_name_Hall 'P 2ac 2ab'
_symmetry_space_group_name_H-M 'P 21 21 21'
_atom_sites_solution_hydrogens difmap
_atom_sites_solution_primary other
_audit_creation_date 2016-10-25
_audit_creation_method CRYSTALS_ver_14.43
_cell_angle_alpha 90
_cell_angle_beta 90
_cell_angle_gamma 90
_cell_formula_units_Z 4
_cell_length_a 17.1318(7)
_cell_length_b 11.3992(5)
_cell_length_c 7.7486(3)
_cell_measurement_reflns_used 14419
_cell_measurement_temperature 150
_cell_measurement_theta_max 30
_cell_measurement_theta_min 4
_cell_volume 1513.21(11)
_computing_cell_refinement 'CrysAlis, (Oxford Diffraction, 2002)'
_computing_data_collection 'SuperNova, (Oxford Diffraction, 2010)'
_computing_data_reduction 'CrysAlis, (Oxford Diffraction, 2002)'
_computing_molecular_graphics 'CAMERON (Watkin et al., 1996)'
_computing_publication_material 'CRYSTALS (Betteridge et al., 2003)'
_computing_structure_refinement 'CRYSTALS (Betteridge et al., 2003)'
_computing_structure_solution 'Superflip (Palatinus & Chapuis, 2007)'
_diffrn_ambient_temperature 150
_diffrn_measured_fraction_theta_full 0.995
_diffrn_measured_fraction_theta_max 0.959
_diffrn_measurement_device Area
_diffrn_measurement_device_type 'Oxford Diffraction SuperNova'
_diffrn_measurement_method \w
_diffrn_radiation_monochromator graphite
_diffrn_radiation_type 'Mo K\a'
_diffrn_radiation_wavelength 0.71073
_diffrn_reflns_av_R_equivalents 0.040
_diffrn_reflns_av_sigmaI/netI 0.0429
_diffrn_reflns_limit_h_max 24
_diffrn_reflns_limit_h_min -24
_diffrn_reflns_limit_k_max 16
_diffrn_reflns_limit_k_min -16
_diffrn_reflns_limit_l_max 10
_diffrn_reflns_limit_l_min -10
_diffrn_reflns_number 30078
_diffrn_reflns_theta_full 26.927
_diffrn_reflns_theta_max 30.599
_diffrn_reflns_theta_min 3.394
_diffrn_standards_number 0
_exptl_absorpt_coefficient_mu 0.249
_exptl_absorpt_correction_T_max 0.96
_exptl_absorpt_correction_T_min 0.80
_exptl_absorpt_correction_type multi-scan
_exptl_absorpt_process_details 'CrysAlis, (Oxford Diffraction, 2002)'
_exptl_crystal_colour clear_pale_colourless
_exptl_crystal_density_diffrn 1.463
_exptl_crystal_density_meas ?
_exptl_crystal_density_method 'not measured'
_exptl_crystal_description block
_exptl_crystal_F_000 704
_exptl_crystal_size_max 0.20
_exptl_crystal_size_mid 0.19
_exptl_crystal_size_min 0.17
_refine_diff_density_max 0.33
_refine_diff_density_min -0.28
_refine_ls_abs_structure_details 'Flack (1983), 1797 Friedel-pairs'
_refine_ls_abs_structure_Flack -0.03(6)
_refine_ls_extinction_method None
_refine_ls_goodness_of_fit_ref 1.0164
_refine_ls_hydrogen_treatment constr
_refine_ls_matrix_type full
_refine_ls_number_parameters 200
_refine_ls_number_reflns 4329
_refine_ls_number_restraints 0
_refine_ls_R_factor_all 0.0317
_refine_ls_R_factor_gt 0.0298
_refine_ls_shift/su_max 0.0005973
_refine_ls_shift/su_mean 0.0000566
_refine_ls_structure_factor_coef Fsqd
_refine_ls_weighting_details
;
 Method= Modified Sheldrick 
 w=1/[\s^2^(F^2^) + ( 0.04P)^2^ + 0.36P] 
 ,where P=(max(Fo^2^,0) + 2Fc^2^)/3 
;
_refine_ls_weighting_scheme calc
_refine_ls_wR_factor_all 0.0779
_refine_ls_wR_factor_gt 0.0764
_refine_ls_wR_factor_ref 0.0779
_reflns_limit_h_max 24
_reflns_limit_h_min -24
_reflns_limit_k_max 16
_reflns_limit_k_min 0
_reflns_limit_l_max 10
_reflns_limit_l_min 0
_reflns_number_gt 4149
_reflns_number_total 4345
_reflns_threshold_expression I>2.0\s(I)
_oxford_diffrn_Wilson_B_factor 1.79
_oxford_diffrn_Wilson_scale 0.05
_oxford_refine_ls_r_factor_ref 0.0317
_oxford_refine_ls_scale 4.56(5)
_oxford_reflns_number_all 4329
_oxford_reflns_threshold_expression_ref I>-3.0\s(I)
_oxford_structure_analysis_title 6662
_cod_data_source_file jo9b01432_si_002.cif
_cod_data_source_block 5d
_cod_depositor_comments
;
The following automatic conversions were performed:

data item '_chemical_melting_point' value 'not measured' was changed
to '?' -- the value is undefined or not given.

data item '_atom_sites_solution_primary' value 'Other' was changed to
'other' in accordance with the
/home/data/users/saulius/crontab/automatic-downloads/current/ACS/lib/dictionaries/cif_core.dic
dictionary named 'cif_core.dic' version 2.4.2 last updated on
2011-04-26.

data item '_exptl_crystal_density_meas' value 'not measured' was
changed to '?' -- the value is perceived as not measured.

Automatic conversion script
Id: cif_fix_values 6909 2019-04-08 15:41:33Z antanas 
;
_cod_original_sg_symbol_H-M 'P 21 21 21 '
_cod_original_formula_sum 'C13 H19 N1 O7 S'
_cod_database_code 4033997

loop_
_symmetry_equiv_pos_as_xyz
x,y,z
-x+1/2,-y,z+1/2
x+1/2,-y+1/2,-z
-x,y+1/2,-z+1/2

loop_
_atom_site_label
_atom_site_type_symbol
_atom_site_fract_x
_atom_site_fract_y
_atom_site_fract_z
_atom_site_U_iso_or_equiv
_atom_site_occupancy
_atom_site_adp_type
_atom_site_refinement_flags_posn
N1 N 0.65663(6) 0.31948(9) 0.93280(14) 0.0181 1.0000 Uani .
C2 C 0.72096(7) 0.30485(11) 0.80608(17) 0.0196 1.0000 Uani .
O3 O 0.71035(6) 0.40098(8) 0.68970(13) 0.0252 1.0000 Uani .
C4 C 0.67499(8) 0.49388(11) 0.78489(17) 0.0245 1.0000 Uani .
C5 C 0.61476(7) 0.42811(10) 0.89461(15) 0.0184 1.0000 Uani .
C6 C 0.59898(7) 0.47553(11) 1.07227(16) 0.0191 1.0000 Uani .
C7 C 0.63047(7) 0.41050(11) 1.19533(17) 0.0216 1.0000 Uani .
C8 C 0.67389(7) 0.31553(12) 1.10910(16) 0.0211 1.0000 Uani .
C9 C 0.72068(7) 0.19020(11) 0.70560(16) 0.0203 1.0000 Uani .
C10 C 0.64261(9) 0.17043(13) 0.6151(2) 0.0294 1.0000 Uani .
C11 C 0.78700(9) 0.19583(13) 0.57334(18) 0.0268 1.0000 Uani .
C12 C 0.73666(9) 0.08955(12) 0.83065(19) 0.0294 1.0000 Uani .
C13 C 0.53821(8) 0.40863(11) 0.79502(16) 0.0223 1.0000 Uani .
O14 O 0.52130(9) 0.46111(13) 0.66781(18) 0.0543 1.0000 Uani .
O15 O 0.49394(6) 0.33006(10) 0.87082(14) 0.0311 1.0000 Uani .
C16 C 0.41973(9) 0.30628(16) 0.7859(2) 0.0387 1.0000 Uani .
O17 O 0.55342(6) 0.57467(8) 1.07356(12) 0.0239 1.0000 Uani .
S18 S 0.527388(18) 0.63741(3) 1.25334(4) 0.0221 1.0000 Uani .
O19 O 0.49958(7) 0.74796(9) 1.19553(15) 0.0334 1.0000 Uani .
O20 O 0.59078(6) 0.63020(10) 1.37106(13) 0.0293 1.0000 Uani .
C21 C 0.45049(8) 0.54871(14) 1.3228(2) 0.0308 1.0000 Uani .
O22 O 0.71943(6) 0.24680(10) 1.17373(13) 0.0316 1.0000 Uani .
H21 H 0.7695 0.3130 0.8709 0.0231 1.0000 Uiso R
H42 H 0.7119 0.5320 0.8622 0.0278 1.0000 Uiso R
H41 H 0.6524 0.5518 0.7050 0.0281 1.0000 Uiso R
H71 H 0.6258 0.4194 1.3149 0.0261 1.0000 Uiso R
H101 H 0.6434 0.0983 0.5495 0.0430 1.0000 Uiso R
H103 H 0.6330 0.2312 0.5345 0.0447 1.0000 Uiso R
H102 H 0.6004 0.1678 0.6954 0.0431 1.0000 Uiso R
H112 H 0.7887 0.1230 0.5113 0.0392 1.0000 Uiso R
H111 H 0.8351 0.2072 0.6335 0.0399 1.0000 Uiso R
H113 H 0.7805 0.2573 0.4915 0.0408 1.0000 Uiso R
H123 H 0.7404 0.0182 0.7678 0.0425 1.0000 Uiso R
H121 H 0.7845 0.1054 0.8945 0.0433 1.0000 Uiso R
H122 H 0.6952 0.0854 0.9134 0.0428 1.0000 Uiso R
H161 H 0.3911 0.2542 0.8598 0.0577 1.0000 Uiso R
H163 H 0.3913 0.3782 0.7656 0.0589 1.0000 Uiso R
H162 H 0.4312 0.2647 0.6809 0.0585 1.0000 Uiso R
H212 H 0.4086 0.5581 1.2422 0.0444 1.0000 Uiso R
H211 H 0.4683 0.4703 1.3288 0.0453 1.0000 Uiso R
H213 H 0.4365 0.5778 1.4321 0.0470 1.0000 Uiso R

loop_
_atom_site_aniso_label
_atom_site_aniso_U_11
_atom_site_aniso_U_22
_atom_site_aniso_U_33
_atom_site_aniso_U_23
_atom_site_aniso_U_13
_atom_site_aniso_U_12
N1 0.0204(5) 0.0174(4) 0.0166(4) 0.0009(4) 0.0001(4) 0.0006(4)
C2 0.0208(5) 0.0195(5) 0.0183(5) -0.0005(5) 0.0026(4) -0.0027(4)
O3 0.0358(5) 0.0170(4) 0.0228(4) 0.0008(3) 0.0099(4) 0.0003(4)
C4 0.0319(6) 0.0171(5) 0.0246(6) -0.0003(4) 0.0089(5) -0.0029(5)
C5 0.0230(6) 0.0160(5) 0.0163(5) 0.0012(4) 0.0002(4) -0.0006(4)
C6 0.0197(5) 0.0183(5) 0.0192(5) -0.0015(4) 0.0019(5) -0.0021(4)
C7 0.0227(6) 0.0239(5) 0.0184(5) -0.0007(5) -0.0007(5) -0.0009(5)
C8 0.0215(5) 0.0239(6) 0.0178(5) 0.0006(5) -0.0012(5) -0.0012(5)
C9 0.0238(6) 0.0186(5) 0.0185(5) -0.0007(4) 0.0001(4) -0.0001(4)
C10 0.0292(7) 0.0282(7) 0.0309(7) -0.0073(6) -0.0055(6) -0.0016(5)
C11 0.0315(7) 0.0261(6) 0.0227(6) -0.0049(5) 0.0056(5) -0.0014(5)
C12 0.0397(8) 0.0225(6) 0.0259(6) 0.0027(5) 0.0047(6) 0.0060(6)
C13 0.0260(6) 0.0218(5) 0.0191(5) 0.0015(4) -0.0031(5) 0.0013(5)
O14 0.0504(8) 0.0667(9) 0.0457(7) 0.0344(7) -0.0235(6) -0.0184(7)
O15 0.0264(5) 0.0390(6) 0.0279(5) 0.0103(4) -0.0096(4) -0.0101(4)
C16 0.0291(7) 0.0466(8) 0.0405(9) 0.0053(7) -0.0151(6) -0.0102(7)
O17 0.0305(5) 0.0214(4) 0.0197(4) -0.0009(4) 0.0025(4) 0.0047(4)
S18 0.02222(14) 0.02251(13) 0.02147(14) -0.00319(12) 0.00325(12) 0.00029(11)
O19 0.0402(6) 0.0240(4) 0.0362(5) -0.0024(4) 0.0061(5) 0.0060(4)
O20 0.0250(5) 0.0351(5) 0.0277(5) -0.0093(5) 0.0000(4) -0.0019(4)
C21 0.0208(6) 0.0434(8) 0.0282(7) 0.0096(6) 0.0013(5) -0.0033(6)
O22 0.0355(5) 0.0361(5) 0.0233(5) 0.0001(4) -0.0071(4) 0.0127(5)

loop_
_atom_type_symbol
_atom_type_scat_dispersion_real
_atom_type_scat_dispersion_imag
_atom_type_scat_Cromer_Mann_a1
_atom_type_scat_Cromer_Mann_b1
_atom_type_scat_Cromer_Mann_a2
_atom_type_scat_Cromer_Mann_b2
_atom_type_scat_Cromer_Mann_a3
_atom_type_scat_Cromer_Mann_b3
_atom_type_scat_Cromer_Mann_a4
_atom_type_scat_Cromer_Mann_b4
_atom_type_scat_Cromer_Mann_c
_atom_type_scat_source
C 0.0033 0.0016 2.3100 20.8439 1.0200 10.2075 1.5886 0.5687 0.8650 51.6512 0.2156 'International Tables Vol C 4.2.6.8 and 6.1.1.4'
H 0.0000 0.0000 0.4930 10.5109 0.3229 26.1257 0.1402 3.1424 0.0408 57.7998 0.0030 'International Tables Vol C 4.2.6.8 and 6.1.1.4'
N 0.0061 0.0033 12.2126 0.0057 3.1322 9.8933 2.0125 28.9975 1.1663 0.5826 -11.5290 'International Tables Vol C 4.2.6.8 and 6.1.1.4'
O 0.0106 0.0060 3.0485 13.2771 2.2868 5.7011 1.5463 0.3239 0.8670 32.9089 0.2508 'International Tables Vol C 4.2.6.8 and 6.1.1.4'
S 0.1246 0.1234 6.9053 1.4679 5.2034 22.2151 1.4379 0.2536 1.5863 56.1720 0.8669 'International Tables Vol C 4.2.6.8 and 6.1.1.4'

loop_
_geom_angle_atom_site_label_1
_geom_angle_atom_site_label_2
_geom_angle_atom_site_label_3
_geom_angle
_geom_angle_publ_flag
C2 N1 C5 108.99(10) yes
C2 N1 C8 119.03(10) yes
C5 N1 C8 109.20(10) yes
N1 C2 O3 103.68(10) yes
N1 C2 C9 115.62(10) yes
O3 C2 C9 109.58(10) yes
N1 C2 H21 106.3 no
O3 C2 H21 111.1 no
C9 C2 H21 110.4 no
C2 O3 C4 107.27(10) yes
O3 C4 C5 102.11(10) yes
O3 C4 H42 111.9 no
C5 C4 H42 108.3 no
O3 C4 H41 109.9 no
C5 C4 H41 114.3 no
H42 C4 H41 110.1 no
C4 C5 N1 101.32(10) yes
C4 C5 C6 116.94(10) yes
N1 C5 C6 101.98(9) yes
C4 C5 C13 111.49(10) yes
N1 C5 C13 113.45(10) yes
C6 C5 C13 110.98(10) yes
C5 C6 C7 112.66(11) yes
C5 C6 O17 113.87(10) yes
C7 C6 O17 133.44(12) yes
C6 C7 C8 106.90(11) yes
C6 C7 H71 128.2 no
C8 C7 H71 124.8 no
C7 C8 N1 108.21(11) yes
C7 C8 O22 127.70(12) yes
N1 C8 O22 124.03(12) yes
C2 C9 C10 111.39(11) yes
C2 C9 C11 107.71(10) yes
C10 C9 C11 110.39(11) yes
C2 C9 C12 108.68(11) yes
C10 C9 C12 109.74(12) yes
C11 C9 C12 108.87(11) yes
C9 C10 H101 110.8 no
C9 C10 H103 110.3 no
H101 C10 H103 106.2 no
C9 C10 H102 111.6 no
H101 C10 H102 109.0 no
H103 C10 H102 108.7 no
C9 C11 H112 108.7 no
C9 C11 H111 108.6 no
H112 C11 H111 109.6 no
C9 C11 H113 112.9 no
H112 C11 H113 107.9 no
H111 C11 H113 109.1 no
C9 C12 H123 109.3 no
C9 C12 H121 109.5 no
H123 C12 H121 111.2 no
C9 C12 H122 109.2 no
H123 C12 H122 110.6 no
H121 C12 H122 107.0 no
C5 C13 O14 123.45(13) yes
C5 C13 O15 111.52(10) yes
O14 C13 O15 125.00(14) yes
C13 O15 C16 115.41(11) yes
O15 C16 H161 106.9 no
O15 C16 H163 110.8 no
H161 C16 H163 111.4 no
O15 C16 H162 107.2 no
H161 C16 H162 107.8 no
H163 C16 H162 112.5 no
C6 O17 S18 121.56(8) yes
O17 S18 O19 102.23(6) yes
O17 S18 O20 108.33(6) yes
O19 S18 O20 120.70(7) yes
O17 S18 C21 102.47(7) yes
O19 S18 C21 110.99(7) yes
O20 S18 C21 110.22(7) yes
S18 C21 H212 107.5 no
S18 C21 H211 108.6 no
H212 C21 H211 112.2 no
S18 C21 H213 105.4 no
H212 C21 H213 110.9 no
H211 C21 H213 111.8 no

loop_
_geom_bond_atom_site_label_1
_geom_bond_atom_site_label_2
_geom_bond_distance
_geom_bond_publ_flag
N1 C2 1.4854(16) yes
N1 C5 1.4614(16) yes
N1 C8 1.3984(16) yes
C2 O3 1.4307(16) yes
C2 C9 1.5212(17) yes
C2 H21 0.975 no
O3 C4 1.4256(15) yes
C4 C5 1.5329(17) yes
C4 H42 0.973 no
C4 H41 0.984 no
C5 C6 1.5034(16) yes
C5 C13 1.5377(17) yes
C6 C7 1.3228(18) yes
C6 O17 1.3735(15) yes
C7 C8 1.4737(18) yes
C7 H71 0.936 no
C8 O22 1.2138(16) yes
C9 C10 1.5271(19) yes
C9 C11 1.5314(18) yes
C9 C12 1.5264(19) yes
C10 H101 0.966 no
C10 H103 0.947 no
C10 H102 0.954 no
C11 H112 0.959 no
C11 H111 0.955 no
C11 H113 0.952 no
C12 H123 0.950 no
C12 H121 0.975 no
C12 H122 0.958 no
C13 O14 1.1889(17) yes
C13 O15 1.3124(16) yes
O15 C16 1.4570(16) yes
C16 H161 0.959 no
C16 H163 0.967 no
C16 H162 0.961 no
O17 S18 1.6282(10) yes
S18 O19 1.4197(11) yes
S18 O20 1.4207(11) yes
S18 C21 1.7457(14) yes
C21 H212 0.957 no
C21 H211 0.945 no
C21 H213 0.941 no

loop_
_geom_hbond_atom_site_label_D
_geom_hbond_atom_site_label_H
_geom_hbond_atom_site_label_A
_geom_hbond_site_symmetry_A
_geom_hbond_angle_DHA
_geom_hbond_distance_DH
_geom_hbond_distance_HA
_geom_hbond_distance_DA
_geom_hbond_publ_flag
C2 H21 O20 2_664 147.91 0.975 2.480 3.3471(19) yes
C16 H161 O20 4_647 140.62 0.959 2.538 3.3359(19) yes
